data_7710280
loop_
_publ_author_name
'Liu, Teng'
'Shen, Xianfu'
'Liu, Zhengfen'
'Zhang, Feng'
'Liu, Jian-Jun'

_publ_section_title
;
 An electron-deficient MOF as an efficient electron-transfer catalyst for
 selective oxidative carbon--carbon coupling of 2,6-di-tert-butylphenol
;
_journal_name_full 'Dalton Transactions'
_journal_paper_doi 10.1039/D2DT00869F
_journal_year 2022
_chemical_formula_moiety 'C45 H25 Eu N4 O13'
_chemical_formula_sum 'C45 H25 Eu N4 O13'
_chemical_formula_weight 981.65
_space_group_crystal_system tetragonal
_space_group_IT_number 88
_space_group_name_Hall '-I 4ad'
_space_group_name_H-M_alt 'I 41/a :2'
_atom_sites_solution_hydrogens geom
_audit_creation_method SHELXL-2014/7
_audit_update_record
;
2022-01-28 deposited with the CCDC.	2022-04-28 downloaded from the CCDC.
;
_cell_angle_alpha 90
_cell_angle_beta 90
_cell_angle_gamma 90
_cell_formula_units_Z 16
_cell_length_a 38.2925(7)
_cell_length_b 38.2925(7)
_cell_length_c 16.4164(4)
_cell_measurement_reflns_used 23247
_cell_measurement_temperature 153(2)
_cell_measurement_theta_max 24.71
_cell_measurement_theta_min 1.72
_cell_volume 24071.6(9)
_computing_cell_refinement 'Bruker SMART'
_computing_data_collection 'Bruker SMART'
_computing_data_reduction 'Bruker SMART'
_computing_structure_refinement 'SHELXL-2014/7 (Sheldrick, 2014)'
_computing_structure_solution 'SHELXS-97 (Sheldrick, 1990)'
_diffrn_ambient_temperature 153(2)
_diffrn_measured_fraction_theta_full 0.997
_diffrn_measured_fraction_theta_max 0.997
_diffrn_measurement_device_type 'CCD area detector'
_diffrn_measurement_method 'phi and omega scans'
_diffrn_radiation_type MoK\a
_diffrn_radiation_wavelength 0.71073
_diffrn_reflns_av_R_equivalents 0.1099
_diffrn_reflns_av_unetI/netI 0.0710
_diffrn_reflns_Laue_measured_fraction_full 0.997
_diffrn_reflns_Laue_measured_fraction_max 0.997
_diffrn_reflns_limit_h_max 45
_diffrn_reflns_limit_h_min -45
_diffrn_reflns_limit_k_max 43
_diffrn_reflns_limit_k_min -45
_diffrn_reflns_limit_l_max 19
_diffrn_reflns_limit_l_min -19
_diffrn_reflns_number 86154
_diffrn_reflns_point_group_measured_fraction_full 0.997
_diffrn_reflns_point_group_measured_fraction_max 0.997
_diffrn_reflns_theta_full 25.027
_diffrn_reflns_theta_max 25.027
_diffrn_reflns_theta_min 1.718
_exptl_absorpt_coefficient_mu 1.092
_exptl_absorpt_correction_T_max 1.00000
_exptl_absorpt_correction_T_min 0.99006
_exptl_absorpt_correction_type multi-scan
_exptl_absorpt_process_details '(SADABS; Bruker, 2004)'
_exptl_crystal_colour yellow
_exptl_crystal_density_diffrn 1.083
_exptl_crystal_description block
_exptl_crystal_F_000 7840
_exptl_crystal_size_max 0.25
_exptl_crystal_size_mid 0.20
_exptl_crystal_size_min 0.18
_refine_diff_density_max 0.869
_refine_diff_density_min -0.633
_refine_diff_density_rms 0.107
_refine_ls_extinction_method none
_refine_ls_goodness_of_fit_ref 1.031
_refine_ls_hydrogen_treatment constr
_refine_ls_matrix_type full
_refine_ls_number_parameters 570
_refine_ls_number_reflns 10617
_refine_ls_number_restraints 0
_refine_ls_restrained_S_all 1.031
_refine_ls_R_factor_all 0.0761
_refine_ls_R_factor_gt 0.0508
_refine_ls_shift/su_max 0.004
_refine_ls_shift/su_mean 0.000
_refine_ls_structure_factor_coef Fsqd
_refine_ls_weighting_details 'w=1/[\s^2^(Fo^2^)+(0.0752P)^2^+20.8244P] where P=(Fo^2^+2Fc^2^)/3'
_refine_ls_weighting_scheme calc
_refine_ls_wR_factor_gt 0.1264
_refine_ls_wR_factor_ref 0.1360
_reflns_Friedel_coverage 0.000
_reflns_number_gt 7795
_reflns_number_total 10617
_reflns_threshold_expression 'I > 2\s(I)'
_cod_data_source_file d2dt00869f2.cif
_cod_data_source_block 0916_sq
_cod_original_cell_volume 24071.6(11)
_cod_original_sg_symbol_H-M 'I 41/a'
_cod_database_code 7710280
_shelx_shelxl_version_number 2014/7
_shelx_space_group_comment
;
The symmetry employed for this shelxl refinement is uniquely defined
by the following loop, which should always be used as a source of
symmetry information in preference to the above space-group names.
They are only intended as comments.
;

loop_
_space_group_symop_operation_xyz
'x, y, z'
'-y+3/4, x+1/4, z+1/4'
'-x, -y+1/2, z'
'y+1/4, -x+1/4, z+1/4'
'x+1/2, y+1/2, z+1/2'
'-y+5/4, x+3/4, z+3/4'
'-x+1/2, -y+1, z+1/2'
'y+3/4, -x+3/4, z+3/4'
'-x, -y, -z'
'y-3/4, -x-1/4, -z-1/4'
'x, y-1/2, -z'
'-y-1/4, x-1/4, -z-1/4'
'-x+1/2, -y+1/2, -z+1/2'
'y-1/4, -x+1/4, -z+1/4'
'x+1/2, y, -z+1/2'
'-y+1/4, x+1/4, -z+1/4'

loop_
_atom_site_label
_atom_site_type_symbol
_atom_site_fract_x
_atom_site_fract_y
_atom_site_fract_z
_atom_site_U_iso_or_equiv
_atom_site_adp_type
_atom_site_occupancy
_atom_site_site_symmetry_order
_atom_site_calc_flag
_atom_site_refinement_flags_posn
_atom_site_refinement_flags_adp
_atom_site_refinement_flags_occupancy
_atom_site_disorder_assembly
_atom_site_disorder_group
Eu1 Eu 0.73582(2) 0.02773(2) 0.47484(2) 0.02019(10) Uani 1 1 d . . . . .
O1 O 0.69989(10) 0.02351(10) 0.3627(2) 0.0342(9) Uani 1 1 d . . . . .
O2 O 0.71722(10) 0.01424(11) 0.2354(2) 0.0364(10) Uani 1 1 d . . . . .
O3 O 0.58117(13) -0.06052(14) 0.4030(3) 0.0745(17) Uani 1 1 d . . . . .
O4 O 0.55977(11) 0.05036(13) 0.3208(3) 0.0558(13) Uani 1 1 d . . . . .
O5 O 0.76808(12) 0.07152(10) 0.2738(2) 0.0463(11) Uani 1 1 d . . . . .
O6 O 0.76164(11) 0.07381(10) 0.4089(2) 0.0393(10) Uani 1 1 d . . . . .
O7 O 0.72029(12) 0.19172(11) 0.4351(3) 0.0507(12) Uani 1 1 d . . . . .
O8 O 0.83321(13) 0.20989(12) 0.5140(3) 0.0569(13) Uani 1 1 d . . . . .
O9 O 0.66514(15) 0.32369(14) 0.7065(3) 0.0692(15) Uani 1 1 d . . . . .
O10 O 0.77378(14) 0.32514(11) 0.8180(3) 0.0628(14) Uani 1 1 d . . . . .
O11 O 0.76221(10) 0.45240(10) 0.7625(2) 0.0333(9) Uani 1 1 d . . . . .
O12 O 0.74921(9) 0.47169(9) 0.8845(2) 0.0233(8) Uani 1 1 d . . . . .
O13 O 0.71231(12) 0.08062(11) 0.5323(2) 0.0480(11) Uani 1 1 d . . . . .
N1 N 0.57068(12) -0.00517(14) 0.3629(3) 0.0411(13) Uani 1 1 d . . . . .
N2 N 0.77716(14) 0.20205(12) 0.4709(3) 0.0403(13) Uani 1 1 d . . . . .
N3 N 0.72101(16) 0.32723(13) 0.7555(3) 0.0451(14) Uani 1 1 d . . . . .
N4 N 0.67446(13) 0.12413(13) 0.5627(3) 0.0459(13) Uani 1 1 d . . . . .
C1 C 0.69492(14) 0.01450(14) 0.2899(3) 0.0274(13) Uani 1 1 d . . . . .
C2 C 0.65885(14) 0.00227(15) 0.2691(3) 0.0306(13) Uani 1 1 d . . . . .
C3 C 0.65282(15) -0.01260(16) 0.1923(3) 0.0368(14) Uani 1 1 d . . . . .
H3 H 0.6712 -0.0139 0.1537 0.044 Uiso 1 1 calc R U . . .
C4 C 0.61974(16) -0.02541(18) 0.1727(4) 0.0479(17) Uani 1 1 d . . . . .
H4 H 0.6155 -0.0353 0.1205 0.057 Uiso 1 1 calc R U . . .
C5 C 0.59304(16) -0.02366(18) 0.2299(4) 0.0463(17) Uani 1 1 d . . . . .
H5 H 0.5708 -0.0332 0.2176 0.056 Uiso 1 1 calc R U . . .
C6 C 0.59878(15) -0.00815(17) 0.3040(3) 0.0384(15) Uani 1 1 d . . . . .
C7 C 0.63185(14) 0.00475(16) 0.3244(3) 0.0352(14) Uani 1 1 d . . . . .
H7 H 0.6357 0.0152 0.3762 0.042 Uiso 1 1 calc R U . . .
C8 C 0.56363(17) -0.0350(2) 0.4095(4) 0.0472(17) Uani 1 1 d . . . . .
C9 C 0.53437(15) -0.03203(17) 0.4683(4) 0.0407(15) Uani 1 1 d . . . . .
C10 C 0.51443(15) -0.00095(17) 0.4722(4) 0.0389(15) Uani 1 1 d . . . . .
C11 C 0.52178(14) 0.02784(17) 0.4216(4) 0.0394(15) Uani 1 1 d . . . . .
C12 C 0.55147(15) 0.02616(18) 0.3657(4) 0.0413(16) Uani 1 1 d . . . . .
C13 C 0.50174(16) 0.05756(18) 0.4261(4) 0.0453(16) Uani 1 1 d . . . . .
H13 H 0.5070 0.0769 0.3919 0.054 Uiso 1 1 calc R U . . .
C14 C 0.52642(17) -0.05971(18) 0.5191(4) 0.0481(17) Uani 1 1 d . . . . .
H14 H 0.5401 -0.0804 0.5170 0.058 Uiso 1 1 calc R U . . .
C15 C 0.77075(17) 0.08622(15) 0.3423(4) 0.0390(15) Uani 1 1 d . . . . .
C16 C 0.78453(16) 0.12292(14) 0.3429(3) 0.0348(14) Uani 1 1 d . . . . .
C17 C 0.80632(16) 0.13542(15) 0.2794(3) 0.0381(15) Uani 1 1 d . . . . .
H17 H 0.8119 0.1207 0.2346 0.046 Uiso 1 1 calc R U . . .
C18 C 0.81937(18) 0.16904(16) 0.2828(4) 0.0460(17) Uani 1 1 d . . . . .
H18 H 0.8349 0.1770 0.2416 0.055 Uiso 1 1 calc R U . . .
C19 C 0.81007(17) 0.19103(16) 0.3452(4) 0.0435(16) Uani 1 1 d . . . . .
H19 H 0.8181 0.2145 0.3459 0.052 Uiso 1 1 calc R U . . .
C20 C 0.78884(18) 0.17856(15) 0.4074(4) 0.0425(16) Uani 1 1 d . . . . .
C21 C 0.77708(15) 0.14444(14) 0.4067(3) 0.0331(14) Uani 1 1 d . . . . .
H21 H 0.7637 0.1359 0.4511 0.040 Uiso 1 1 calc R U . . .
C22 C 0.74062(18) 0.20748(15) 0.4783(4) 0.0409(15) Uani 1 1 d . . . . .
C23 C 0.8026(2) 0.21678(16) 0.5216(4) 0.0479(17) Uani 1 1 d . . . . .
C24 C 0.78993(18) 0.24100(15) 0.5860(4) 0.0417(16) Uani 1 1 d . . . . .
C25 C 0.75354(18) 0.24931(14) 0.5888(4) 0.0400(15) Uani 1 1 d . . . . .
C26 C 0.72901(18) 0.23398(15) 0.5379(4) 0.0400(15) Uani 1 1 d . . . . .
C27 C 0.69446(18) 0.24296(15) 0.5420(4) 0.0440(16) Uani 1 1 d . . . . .
H27 H 0.6780 0.2317 0.5077 0.053 Uiso 1 1 calc R U . . .
C28 C 0.68335(19) 0.26898(15) 0.5971(4) 0.0455(16) Uani 1 1 d . . . . .
H28 H 0.6595 0.2758 0.5980 0.055 Uiso 1 1 calc R U . . .
C29 C 0.70645(17) 0.28440(15) 0.6492(4) 0.0397(15) Uani 1 1 d . . . . .
C30 C 0.74182(18) 0.27467(15) 0.6474(3) 0.0399(16) Uani 1 1 d . . . . .
C31 C 0.7665(2) 0.28915(15) 0.7021(4) 0.0463(18) Uani 1 1 d . . . . .
C32 C 0.8018(2) 0.27973(16) 0.6989(4) 0.0474(17) Uani 1 1 d . . . . .
H32 H 0.8180 0.2896 0.7362 0.057 Uiso 1 1 calc R U . . .
C33 C 0.81309(19) 0.25535(16) 0.6397(4) 0.0509(18) Uani 1 1 d . . . . .
H33 H 0.8370 0.2489 0.6373 0.061 Uiso 1 1 calc R U . . .
C34 C 0.7550(2) 0.31495(16) 0.7639(4) 0.0459(17) Uani 1 1 d . . . . .
C35 C 0.6944(2) 0.31307(17) 0.7050(4) 0.0511(19) Uani 1 1 d . . . . .
C36 C 0.71185(19) 0.35762(16) 0.8051(4) 0.0464(17) Uani 1 1 d . . . . .
C37 C 0.68610(19) 0.35620(18) 0.8624(4) 0.0534(19) Uani 1 1 d . . . . .
H37 H 0.6726 0.3356 0.8691 0.064 Uiso 1 1 calc R U . . .
C38 C 0.67980(18) 0.38525(17) 0.9107(4) 0.0504(18) Uani 1 1 d . . . . .
H38 H 0.6616 0.3846 0.9500 0.060 Uiso 1 1 calc R U . . .
C39 C 0.69960(16) 0.41492(15) 0.9023(3) 0.0354(14) Uani 1 1 d . . . . .
H39 H 0.6958 0.4342 0.9377 0.043 Uiso 1 1 calc R U . . .
C40 C 0.72511(15) 0.41697(13) 0.8423(3) 0.0279(13) Uani 1 1 d . . . . .
C41 C 0.74687(14) 0.44813(13) 0.8288(3) 0.0251(12) Uani 1 1 d . . . . .
C42 C 0.73070(17) 0.38812(15) 0.7927(3) 0.0373(15) Uani 1 1 d . . . . .
H42 H 0.7475 0.3893 0.7502 0.045 Uiso 1 1 calc R U . . .
C43 C 0.69511(16) 0.10716(17) 0.5130(4) 0.0430(16) Uani 1 1 d . . . . .
H43 H 0.6972 0.1155 0.4587 0.052 Uiso 1 1 calc R U . . .
C44 C 0.66873(19) 0.1137(2) 0.6453(4) 0.063(2) Uani 1 1 d . . . . .
H44A H 0.6440 0.1082 0.6531 0.094 Uiso 1 1 calc R U . . .
H44B H 0.6754 0.1328 0.6819 0.094 Uiso 1 1 calc R U . . .
H44C H 0.6829 0.0930 0.6574 0.094 Uiso 1 1 calc R U . . .
C45 C 0.6550(2) 0.1539(2) 0.5356(5) 0.079(3) Uani 1 1 d . . . . .
H45A H 0.6606 0.1588 0.4785 0.118 Uiso 1 1 calc R U . . .
H45B H 0.6610 0.1742 0.5692 0.118 Uiso 1 1 calc R U . . .
H45C H 0.6299 0.1491 0.5407 0.118 Uiso 1 1 calc R U . . .

loop_
_atom_site_aniso_label
_atom_site_aniso_U_11
_atom_site_aniso_U_22
_atom_site_aniso_U_33
_atom_site_aniso_U_23
_atom_site_aniso_U_13
_atom_site_aniso_U_12
Eu1 0.02412(16) 0.02538(16) 0.01108(14) 0.00094(11) 0.00148(11) 0.00242(11)
O1 0.032(2) 0.052(3) 0.018(2) 0.0005(18) -0.0042(17) 0.0028(19)
O2 0.026(2) 0.054(3) 0.029(2) -0.0082(19) 0.0041(18) 0.0029(18)
O3 0.064(3) 0.084(4) 0.076(4) 0.028(3) 0.035(3) 0.041(3)
O4 0.040(3) 0.077(3) 0.050(3) 0.024(3) 0.010(2) 0.007(2)
O5 0.083(3) 0.033(2) 0.023(2) -0.0092(19) 0.008(2) -0.007(2)
O6 0.067(3) 0.027(2) 0.024(2) -0.0025(18) 0.011(2) -0.010(2)
O7 0.067(3) 0.040(3) 0.045(3) -0.021(2) -0.015(2) 0.008(2)
O8 0.056(3) 0.050(3) 0.065(3) -0.014(2) 0.004(3) -0.003(2)
O9 0.075(4) 0.068(4) 0.065(4) -0.032(3) 0.001(3) 0.009(3)
O10 0.102(4) 0.038(3) 0.048(3) -0.009(2) -0.019(3) -0.008(3)
O11 0.047(2) 0.034(2) 0.019(2) -0.0026(17) 0.0140(18) -0.0065(18)
O12 0.030(2) 0.027(2) 0.0129(18) -0.0054(15) -0.0008(15) 0.0004(16)
O13 0.064(3) 0.047(3) 0.033(2) -0.004(2) 0.003(2) 0.030(2)
N1 0.029(3) 0.067(4) 0.027(3) 0.006(3) 0.002(2) 0.005(3)
N2 0.062(4) 0.026(3) 0.033(3) -0.002(2) 0.001(3) -0.007(2)
N3 0.072(4) 0.031(3) 0.032(3) -0.007(2) 0.002(3) -0.012(3)
N4 0.045(3) 0.038(3) 0.055(4) -0.003(3) 0.013(3) 0.013(3)
C1 0.031(3) 0.032(3) 0.020(3) 0.005(2) -0.002(2) 0.011(2)
C2 0.024(3) 0.047(4) 0.021(3) 0.005(3) 0.000(2) 0.004(3)
C3 0.037(3) 0.056(4) 0.018(3) 0.006(3) 0.001(3) 0.001(3)
C4 0.034(4) 0.082(5) 0.028(3) -0.003(3) -0.007(3) 0.002(3)
C5 0.032(3) 0.076(5) 0.031(4) -0.004(3) -0.004(3) -0.003(3)
C6 0.026(3) 0.064(4) 0.024(3) 0.008(3) -0.003(3) 0.008(3)
C7 0.033(3) 0.055(4) 0.017(3) -0.002(3) -0.007(3) 0.002(3)
C8 0.036(4) 0.070(5) 0.036(4) 0.009(4) 0.001(3) 0.007(3)
C9 0.029(3) 0.056(4) 0.037(4) 0.003(3) 0.000(3) 0.003(3)
C10 0.025(3) 0.056(4) 0.035(4) 0.005(3) -0.005(3) 0.003(3)
C11 0.025(3) 0.061(4) 0.032(3) 0.005(3) -0.001(3) -0.001(3)
C12 0.031(3) 0.064(4) 0.028(3) 0.016(3) -0.001(3) 0.006(3)
C13 0.038(4) 0.059(4) 0.039(4) 0.006(3) 0.005(3) 0.001(3)
C14 0.040(4) 0.057(4) 0.048(4) 0.011(3) 0.004(3) 0.010(3)
C15 0.058(4) 0.030(3) 0.028(3) -0.004(3) 0.005(3) 0.002(3)
C16 0.051(4) 0.025(3) 0.028(3) 0.005(3) 0.002(3) 0.000(3)
C17 0.054(4) 0.032(3) 0.028(3) 0.004(3) 0.001(3) 0.005(3)
C18 0.066(5) 0.041(4) 0.031(4) 0.013(3) 0.014(3) -0.008(3)
C19 0.063(4) 0.030(3) 0.038(4) 0.000(3) 0.005(3) -0.017(3)
C20 0.068(5) 0.024(3) 0.036(4) -0.002(3) 0.003(3) 0.005(3)
C21 0.054(4) 0.027(3) 0.018(3) 0.002(2) 0.006(3) -0.002(3)
C22 0.058(4) 0.030(3) 0.035(4) 0.001(3) -0.002(3) 0.004(3)
C23 0.074(5) 0.031(4) 0.038(4) -0.001(3) -0.007(4) -0.006(3)
C24 0.066(5) 0.024(3) 0.035(4) -0.006(3) 0.001(3) -0.009(3)
C25 0.068(5) 0.023(3) 0.028(3) 0.001(3) -0.002(3) -0.004(3)
C26 0.058(4) 0.030(3) 0.031(4) -0.006(3) -0.004(3) -0.003(3)
C27 0.064(5) 0.031(3) 0.037(4) -0.006(3) -0.008(3) -0.010(3)
C28 0.063(4) 0.031(3) 0.042(4) -0.005(3) 0.000(3) 0.000(3)
C29 0.058(4) 0.026(3) 0.036(4) -0.001(3) -0.003(3) -0.010(3)
C30 0.069(5) 0.030(3) 0.020(3) 0.003(3) 0.000(3) -0.010(3)
C31 0.092(6) 0.022(3) 0.025(3) -0.001(3) -0.007(3) -0.014(3)
C32 0.077(5) 0.036(4) 0.029(4) -0.004(3) -0.012(3) -0.008(4)
C33 0.066(5) 0.037(4) 0.050(4) -0.002(3) -0.007(4) -0.001(3)
C34 0.078(5) 0.030(4) 0.029(4) -0.002(3) 0.000(4) -0.015(3)
C35 0.088(6) 0.038(4) 0.028(4) -0.013(3) 0.012(4) -0.016(4)
C36 0.080(5) 0.034(4) 0.025(3) -0.005(3) 0.018(3) -0.010(3)
C37 0.080(5) 0.050(4) 0.030(4) -0.006(3) 0.014(4) -0.031(4)
C38 0.069(5) 0.051(4) 0.031(4) -0.015(3) 0.026(3) -0.025(4)
C39 0.052(4) 0.035(3) 0.020(3) -0.011(3) 0.010(3) -0.009(3)
C40 0.046(4) 0.027(3) 0.010(3) -0.004(2) -0.002(2) -0.003(3)
C41 0.036(3) 0.018(3) 0.021(3) 0.000(2) -0.003(2) 0.002(2)
C42 0.059(4) 0.035(3) 0.018(3) 0.000(3) 0.010(3) -0.013(3)
C43 0.039(4) 0.051(4) 0.039(4) 0.002(3) 0.013(3) 0.008(3)
C44 0.065(5) 0.076(5) 0.048(5) -0.013(4) 0.024(4) 0.004(4)
C45 0.075(6) 0.051(5) 0.110(7) 0.003(5) 0.017(5) 0.031(4)

loop_
_atom_type_symbol
_atom_type_description
_atom_type_scat_dispersion_real
_atom_type_scat_dispersion_imag
_atom_type_scat_source
C C 0.0033 0.0016 'International Tables Vol C Tables 4.2.6.8 and 6.1.1.4'
H H 0.0000 0.0000 'International Tables Vol C Tables 4.2.6.8 and 6.1.1.4'
N N 0.0061 0.0033 'International Tables Vol C Tables 4.2.6.8 and 6.1.1.4'
O O 0.0106 0.0060 'International Tables Vol C Tables 4.2.6.8 and 6.1.1.4'
Eu Eu -0.1578 3.6682 'International Tables Vol C Tables 4.2.6.8 and 6.1.1.4'

loop_
_geom_angle_atom_site_label_1
_geom_angle_atom_site_label_2
_geom_angle_atom_site_label_3
_geom_angle
_geom_angle_site_symmetry_1
_geom_angle_site_symmetry_3
_geom_angle_publ_flag
O6 Eu1 O1 86.23(14) . . ?
O6 Eu1 O2 143.39(14) . 2_545 ?
O1 Eu1 O2 89.39(14) . 2_545 ?
O6 Eu1 O5 132.84(15) . 2_545 ?
O1 Eu1 O5 72.92(13) . 2_545 ?
O2 Eu1 O5 79.52(15) 2_545 2_545 ?
O6 Eu1 O12 110.29(13) . 13_656 ?
O1 Eu1 O12 156.94(12) . 13_656 ?
O2 Eu1 O12 86.38(12) 2_545 13_656 ?
O5 Eu1 O12 84.02(13) 2_545 13_656 ?
O6 Eu1 O13 72.48(15) . . ?
O1 Eu1 O13 98.55(14) . . ?
O2 Eu1 O13 143.98(14) 2_545 . ?
O5 Eu1 O13 69.62(16) 2_545 . ?
O12 Eu1 O13 72.68(12) 13_656 . ?
O6 Eu1 O11 79.06(14) . 16_646 ?
O1 Eu1 O11 128.89(12) . 16_646 ?
O2 Eu1 O11 75.68(13) 2_545 16_646 ?
O5 Eu1 O11 146.08(14) 2_545 16_646 ?
O12 Eu1 O11 71.76(12) 13_656 16_646 ?
O13 Eu1 O11 122.14(14) . 16_646 ?
O6 Eu1 O12 74.54(12) . 16_646 ?
O1 Eu1 O12 78.29(12) . 16_646 ?
O2 Eu1 O12 68.99(12) 2_545 16_646 ?
O5 Eu1 O12 137.15(13) 2_545 16_646 ?
O12 Eu1 O12 120.78(10) 13_656 16_646 ?
O13 Eu1 O12 147.01(13) . 16_646 ?
O11 Eu1 O12 50.64(11) 16_646 16_646 ?
O6 Eu1 C41 78.24(14) . 16_646 ?
O1 Eu1 C41 104.32(14) . 16_646 ?
O2 Eu1 C41 67.72(14) 2_545 16_646 ?
O5 Eu1 C41 147.20(15) 2_545 16_646 ?
O12 Eu1 C41 95.01(13) 13_656 16_646 ?
O13 Eu1 C41 141.27(16) . 16_646 ?
O11 Eu1 C41 24.84(12) 16_646 16_646 ?
O12 Eu1 C41 26.09(12) 16_646 16_646 ?
O6 Eu1 Eu1 139.90(9) . 2_545 ?
O1 Eu1 Eu1 130.09(9) . 2_545 ?
O2 Eu1 Eu1 64.53(9) 2_545 2_545 ?
O5 Eu1 Eu1 61.40(9) 2_545 2_545 ?
O12 Eu1 Eu1 30.00(8) 13_656 2_545 ?
O13 Eu1 Eu1 84.17(10) . 2_545 ?
O11 Eu1 Eu1 86.94(9) 16_646 2_545 ?
O12 Eu1 Eu1 123.20(7) 16_646 2_545 ?
C41 Eu1 Eu1 103.48(10) 16_646 2_545 ?
O6 Eu1 Eu1 59.84(9) . 8_554 ?
O1 Eu1 Eu1 57.90(9) . 8_554 ?
O2 Eu1 Eu1 87.31(9) 2_545 8_554 ?
O5 Eu1 Eu1 129.13(10) 2_545 8_554 ?
O12 Eu1 Eu1 144.25(8) 13_656 8_554 ?
O13 Eu1 Eu1 126.55(10) . 8_554 ?
O11 Eu1 Eu1 72.58(8) 16_646 8_554 ?
O12 Eu1 Eu1 26.59(7) 16_646 8_554 ?
C41 Eu1 Eu1 50.37(10) 16_646 8_554 ?
Eu1 Eu1 Eu1 148.818(6) 2_545 8_554 ?
C1 O1 Eu1 150.3(4) . . ?
C1 O2 Eu1 138.0(3) . 8_554 ?
C15 O5 Eu1 134.7(4) . 8_554 ?
C15 O6 Eu1 146.1(4) . . ?
C41 O11 Eu1 99.6(3) . 14_666 ?
C41 O12 Eu1 135.5(3) . 13_656 ?
C41 O12 Eu1 88.7(3) . 14_666 ?
Eu1 O12 Eu1 123.41(13) 13_656 14_666 ?
C43 O13 Eu1 141.3(4) . . ?
C8 N1 C12 125.2(5) . . ?
C8 N1 C6 116.3(5) . . ?
C12 N1 C6 118.4(5) . . ?
C23 N2 C22 125.2(5) . . ?
C23 N2 C20 117.6(6) . . ?
C22 N2 C20 117.2(5) . . ?
C34 N3 C35 126.8(6) . . ?
C34 N3 C36 116.0(5) . . ?
C35 N3 C36 117.2(6) . . ?
C43 N4 C44 123.1(6) . . ?
C43 N4 C45 121.1(6) . . ?
C44 N4 C45 115.8(6) . . ?
O2 C1 O1 125.8(5) . . ?
O2 C1 C2 118.0(5) . . ?
O1 C1 C2 116.2(5) . . ?
C7 C2 C3 119.8(5) . . ?
C7 C2 C1 121.3(5) . . ?
C3 C2 C1 118.9(5) . . ?
C4 C3 C2 119.9(5) . . ?
C5 C4 C3 119.7(6) . . ?
C6 C5 C4 120.1(6) . . ?
C5 C6 C7 120.7(5) . . ?
C5 C6 N1 120.4(5) . . ?
C7 C6 N1 118.9(5) . . ?
C2 C7 C6 119.7(5) . . ?
O3 C8 N1 120.8(6) . . ?
O3 C8 C9 123.2(6) . . ?
N1 C8 C9 116.0(6) . . ?
C14 C9 C10 119.9(6) . . ?
C14 C9 C8 120.0(6) . . ?
C10 C9 C8 120.1(6) . . ?
C11 C10 C9 121.6(6) . . ?
C11 C10 C10 119.3(7) . 9_656 ?
C9 C10 C10 119.1(7) . 9_656 ?
C13 C11 C10 120.3(6) . . ?
C13 C11 C12 120.3(6) . . ?
C10 C11 C12 119.4(6) . . ?
O4 C12 N1 119.3(6) . . ?
O4 C12 C11 123.1(6) . . ?
N1 C12 C11 117.6(6) . . ?
C11 C13 C14 120.7(6) . 9_656 ?
C9 C14 C13 120.6(6) . 9_656 ?
O6 C15 O5 126.3(6) . . ?
O6 C15 C16 116.8(5) . . ?
O5 C15 C16 116.9(5) . . ?
C21 C16 C17 119.0(5) . . ?
C21 C16 C15 119.8(5) . . ?
C17 C16 C15 121.2(5) . . ?
C18 C17 C16 119.8(5) . . ?
C19 C18 C17 120.5(6) . . ?
C18 C19 C20 119.3(5) . . ?
C21 C20 C19 120.6(5) . . ?
C21 C20 N2 119.5(5) . . ?
C19 C20 N2 119.7(5) . . ?
C16 C21 C20 120.6(5) . . ?
O7 C22 N2 120.6(6) . . ?
O7 C22 C26 122.3(6) . . ?
N2 C22 C26 117.0(6) . . ?
O8 C23 N2 121.8(6) . . ?
O8 C23 C24 121.7(6) . . ?
N2 C23 C24 116.5(7) . . ?
C33 C24 C25 121.5(6) . . ?
C33 C24 C23 119.8(7) . . ?
C25 C24 C23 118.7(6) . . ?
C26 C25 C24 123.1(6) . . ?
C26 C25 C30 118.5(6) . . ?
C24 C25 C30 118.4(6) . . ?
C27 C26 C25 121.2(6) . . ?
C27 C26 C22 119.7(6) . . ?
C25 C26 C22 119.1(6) . . ?
C26 C27 C28 120.0(6) . . ?
C29 C28 C27 120.8(7) . . ?
C28 C29 C30 119.8(6) . . ?
C28 C29 C35 120.0(6) . . ?
C30 C29 C35 120.2(6) . . ?
C29 C30 C31 121.7(6) . . ?
C29 C30 C25 119.6(6) . . ?
C31 C30 C25 118.7(6) . . ?
C32 C31 C30 121.3(6) . . ?
C32 C31 C34 118.9(6) . . ?
C30 C31 C34 119.8(7) . . ?
C31 C32 C33 119.3(6) . . ?
C24 C33 C32 120.7(7) . . ?
O10 C34 N3 121.4(6) . . ?
O10 C34 C31 122.8(7) . . ?
N3 C34 C31 115.8(6) . . ?
O9 C35 N3 122.1(6) . . ?
O9 C35 C29 123.4(7) . . ?
N3 C35 C29 114.5(7) . . ?
C37 C36 C42 120.7(6) . . ?
C37 C36 N3 121.7(6) . . ?
C42 C36 N3 117.6(5) . . ?
C36 C37 C38 119.2(6) . . ?
C39 C38 C37 120.7(6) . . ?
C38 C39 C40 120.4(5) . . ?
C42 C40 C39 118.6(5) . . ?
C42 C40 C41 118.0(5) . . ?
C39 C40 C41 123.4(5) . . ?
O11 C41 O12 119.6(5) . . ?
O11 C41 C40 120.3(5) . . ?
O12 C41 C40 120.0(5) . . ?
O11 C41 Eu1 55.5(3) . 14_666 ?
O12 C41 Eu1 65.2(3) . 14_666 ?
C40 C41 Eu1 167.0(4) . 14_666 ?
C36 C42 C40 120.2(5) . . ?
O13 C43 N4 124.2(6) . . ?

loop_
_geom_bond_atom_site_label_1
_geom_bond_atom_site_label_2
_geom_bond_distance
_geom_bond_site_symmetry_2
_geom_bond_publ_flag
Eu1 O6 2.294(4) . ?
Eu1 O1 2.304(4) . ?
Eu1 O2 2.323(4) 2_545 ?
Eu1 O5 2.367(4) 2_545 ?
Eu1 O12 2.380(3) 13_656 ?
Eu1 O13 2.409(4) . ?
Eu1 O11 2.448(4) 16_646 ?
Eu1 O12 2.657(3) 16_646 ?
Eu1 C41 2.927(5) 16_646 ?
Eu1 Eu1 4.43709(16) 2_545 ?
Eu1 Eu1 4.43712(16) 8_554 ?
O1 C1 1.258(6) . ?
O2 C1 1.237(6) . ?
O2 Eu1 2.323(4) 8_554 ?
O3 C8 1.191(8) . ?
O4 C12 1.225(7) . ?
O5 C15 1.262(7) . ?
O5 Eu1 2.367(4) 8_554 ?
O6 C15 1.242(7) . ?
O7 C22 1.214(7) . ?
O8 C23 1.208(8) . ?
O9 C35 1.193(9) . ?
O10 C34 1.208(7) . ?
O11 C41 1.247(6) . ?
O11 Eu1 2.448(4) 14_666 ?
O12 C41 1.288(6) . ?
O12 Eu1 2.380(3) 13_656 ?
O12 Eu1 2.657(3) 14_666 ?
O13 C43 1.252(7) . ?
N1 C8 1.401(8) . ?
N1 C12 1.408(8) . ?
N1 C6 1.451(7) . ?
N2 C23 1.400(8) . ?
N2 C22 1.420(8) . ?
N2 C20 1.448(7) . ?
N3 C34 1.390(9) . ?
N3 C35 1.421(9) . ?
N3 C36 1.463(8) . ?
N4 C43 1.309(7) . ?
N4 C44 1.430(8) . ?
N4 C45 1.434(8) . ?
C1 C2 1.498(7) . ?
C2 C7 1.379(8) . ?
C2 C3 1.403(8) . ?
C3 C4 1.396(8) . ?
C4 C5 1.390(8) . ?
C5 C6 1.371(8) . ?
C6 C7 1.400(8) . ?
C8 C9 1.484(9) . ?
C9 C14 1.382(9) . ?
C9 C10 1.415(9) . ?
C10 C11 1.408(8) . ?
C10 C10 1.436(12) 9_656 ?
C11 C13 1.375(9) . ?
C11 C12 1.463(8) . ?
C13 C14 1.406(8) 9_656 ?
C14 C13 1.406(8) 9_656 ?
C15 C16 1.501(8) . ?
C16 C21 1.363(7) . ?
C16 C17 1.418(8) . ?
C17 C18 1.382(8) . ?
C18 C19 1.373(8) . ?
C19 C20 1.389(8) . ?
C20 C21 1.382(8) . ?
C22 C26 1.478(8) . ?
C23 C24 1.488(9) . ?
C24 C33 1.366(9) . ?
C24 C25 1.430(9) . ?
C25 C26 1.388(8) . ?
C25 C30 1.438(8) . ?
C26 C27 1.368(9) . ?
C27 C28 1.412(8) . ?
C28 C29 1.365(8) . ?
C29 C30 1.405(9) . ?
C29 C35 1.502(9) . ?
C30 C31 1.416(9) . ?
C31 C32 1.401(10) . ?
C31 C34 1.482(9) . ?
C32 C33 1.415(9) . ?
C36 C37 1.363(8) . ?
C36 C42 1.388(8) . ?
C37 C38 1.387(9) . ?
C38 C39 1.373(8) . ?
C39 C40 1.389(7) . ?
C40 C42 1.389(7) . ?
C40 C41 1.472(7) . ?
C41 Eu1 2.927(5) 14_666 ?
